data_7227504
loop_
_publ_author_name
'Aubert, E.'
'Abboud, M.'
'Doudouh, A.'
'Durand, P.'
'Peluso, P.'
'Ligresti, A.'
'Vigolo, B.'
'Cossu, S.'
'Pale, P.'
'Mamane, V.'

_publ_section_title
;
 Silver(i) coordination polymers with
 3,3&#x2032;,5,5&#x2032;-tetrasubstituted 4,4&#x2032;-bipyridine ligands:
 towards new porous chiral materials
;
_journal_issue 12
_journal_name_full 'RSC Adv.'
_journal_page_first 7358
_journal_paper_doi 10.1039/C6RA28197D
_journal_volume 7
_journal_year 2017
_chemical_formula_moiety 'C25.50 H22 Ag Br2 N3 O6.50'
_chemical_formula_sum 'C25.5 H22 Ag Br2 N3 O6.5'
_chemical_formula_weight 742.15
_chemical_name_systematic
;
 ?
;
_space_group_IT_number 4
_symmetry_cell_setting monoclinic
_symmetry_space_group_name_Hall 'P 2yb'
_symmetry_space_group_name_H-M 'P 1 21 1'
_atom_sites_solution_hydrogens geom
_atom_sites_solution_primary direct
_atom_sites_solution_secondary difmap
_audit_creation_method SHELXL-97
_audit_update_record
;
2015-11-30 deposited with the CCDC.
2017-01-15 downloaded from the CCDC.
;
_cell_angle_alpha 90.00
_cell_angle_beta 97.9270(10)
_cell_angle_gamma 90.00
_cell_formula_units_Z 4
_cell_length_a 11.40500(10)
_cell_length_b 11.11900(10)
_cell_length_c 23.0313(3)
_cell_measurement_reflns_used 35381
_cell_measurement_temperature 110(2)
_cell_measurement_theta_max 37.5741
_cell_measurement_theta_min 2.7959
_cell_volume 2892.74(5)
_computing_cell_refinement
;
CrysAlisPro, Agilent Technologies,
Version 1.171.35.21 (release 20-01-2012 CrysAlis171 .NET)
(compiled Jan 23 2012,18:06:46)
;
_computing_data_collection
;
CrysAlisPro, Agilent Technologies,
Version 1.171.35.21 (release 20-01-2012 CrysAlis171 .NET)
(compiled Jan 23 2012,18:06:46)
;
_computing_data_reduction
;
CrysAlisPro, Agilent Technologies,
Version 1.171.35.21 (release 20-01-2012 CrysAlis171 .NET)
(compiled Jan 23 2012,18:06:46)
;
_computing_structure_refinement 'SHELXL-97 (Sheldrick, 1997)'
_computing_structure_solution 'SIR_92 (Altomare et al., 1994)'
_diffrn_ambient_temperature 110(2)
_diffrn_detector_area_resol_mean 10.4508
_diffrn_measured_fraction_theta_full 0.999
_diffrn_measured_fraction_theta_max 0.999
_diffrn_measurement_device_type 'SuperNova, Dual, Cu at zero, Atlas'
_diffrn_measurement_method 'omega scans'
_diffrn_radiation_monochromator mirror
_diffrn_radiation_source 'SuperNova (Mo) X-ray Source'
_diffrn_radiation_type 'Mo K\a'
_diffrn_radiation_wavelength 0.71073
_diffrn_reflns_av_R_equivalents 0.0407
_diffrn_reflns_av_sigmaI/netI 0.1311
_diffrn_reflns_limit_h_max 15
_diffrn_reflns_limit_h_min -15
_diffrn_reflns_limit_k_max 15
_diffrn_reflns_limit_k_min -15
_diffrn_reflns_limit_l_max 32
_diffrn_reflns_limit_l_min -32
_diffrn_reflns_number 97116
_diffrn_reflns_theta_full 29.83
_diffrn_reflns_theta_max 29.83
_diffrn_reflns_theta_min 2.80
_exptl_absorpt_coefficient_mu 3.495
_exptl_absorpt_correction_T_max 0.839
_exptl_absorpt_correction_T_min 0.533
_exptl_absorpt_correction_type analytical
_exptl_absorpt_process_details
;
CrysAlisPro, Agilent Technologies,
Version 1.171.35.21 (release 20-01-2012 CrysAlis171 .NET)
(compiled Jan 23 2012,18:06:46)
Analytical numeric absorption correction using a multifaceted crystal
            model based on expressions derived by R.C. Clark & J.S. Reid.
(Clark, R. C. & Reid, J. S. (1995). Acta Cryst. A51, 887-897)
;
_exptl_crystal_colour colorless
_exptl_crystal_density_diffrn 1.704
_exptl_crystal_density_method 'not measured'
_exptl_crystal_description needle
_exptl_crystal_F_000 1460
_exptl_crystal_size_max 0.2292
_exptl_crystal_size_mid 0.1074
_exptl_crystal_size_min 0.0647
_refine_diff_density_max 1.729
_refine_diff_density_min -3.356
_refine_diff_density_rms 0.186
_refine_ls_abs_structure_details 'Flack H D (1983), Acta Cryst. A39, 876-881'
_refine_ls_abs_structure_Flack 0.043(8)
_refine_ls_extinction_method none
_refine_ls_goodness_of_fit_ref 1.163
_refine_ls_hydrogen_treatment mixed
_refine_ls_matrix_type full
_refine_ls_number_parameters 666
_refine_ls_number_reflns 16603
_refine_ls_number_restraints 47
_refine_ls_restrained_S_all 1.169
_refine_ls_R_factor_all 0.0619
_refine_ls_R_factor_gt 0.0592
_refine_ls_shift/su_max 0.017
_refine_ls_shift/su_mean 0.001
_refine_ls_structure_factor_coef Fsqd
_refine_ls_weighting_details 'calc w=1/[\s^2^(Fo^2^)+(0.0407P)^2^+24.0801P] where P=(Fo^2^+2Fc^2^)/3'
_refine_ls_weighting_scheme calc
_refine_ls_wR_factor_gt 0.1482
_refine_ls_wR_factor_ref 0.1495
_reflns_number_gt 15910
_reflns_number_total 16603
_reflns_threshold_expression >2sigma(I)
_cod_data_source_file c6ra28197d2.cif
_cod_data_source_block vm830a
_cod_original_sg_symbol_H-M 'P 21'
_cod_original_formula_sum 'C25.50 H22 Ag Br2 N3 O6.50'
_cod_database_code 7227504

loop_
_symmetry_equiv_pos_as_xyz
'x, y, z'
'-x, y+1/2, -z'

loop_
_atom_site_label
_atom_site_type_symbol
_atom_site_fract_x
_atom_site_fract_y
_atom_site_fract_z
_atom_site_U_iso_or_equiv
_atom_site_adp_type
_atom_site_occupancy
_atom_site_symmetry_multiplicity
_atom_site_calc_flag
_atom_site_refinement_flags
Ag2 Ag 0.43872(4) 0.8031(3) 0.57906(2) 0.01737(10) Uani 1 1 d .
Br3 Br 0.85193(5) 0.7237(3) 0.47217(3) 0.02102(14) Uani 1 1 d .
Br4 Br 1.00385(6) 0.5351(3) 0.59347(4) 0.02267(14) Uani 1 1 d .
Br1 Br 0.49950(7) 0.5030(3) 0.89473(4) 0.03428(19) Uani 1 1 d .
Br2 Br 0.64970(6) 0.6766(3) 1.01913(3) 0.0374(2) Uani 1 1 d .
C41 C 0.8996(5) 0.8688(6) 0.6968(3) 0.0127(10) Uani 1 1 d .
N35 N 1.2487(4) 0.7991(5) 0.5824(2) 0.0131(8) Uani 1 1 d .
O55 O 0.8357(4) 1.3427(5) 0.6205(2) 0.0199(9) Uani 1 1 d .
O63 O 0.5664(5) 1.1419(6) 0.5043(3) 0.0410(17) Uani 1 1 d .
C9 C 0.6704(5) 0.7984(7) 0.8507(3) 0.0168(11) Uani 1 1 d .
O47 O 1.1054(6) 1.0228(8) 0.8406(3) 0.0488(19) Uani 1 1 d .
C18 C 0.4495(6) 1.0762(7) 0.8671(3) 0.0222(13) Uani 1 1 d .
H18 H 0.3755 1.0643 0.8434 0.027 Uiso 1 1 calc R
C25 C 0.5681(6) 1.0337(7) 0.7368(3) 0.0199(12) Uani 1 1 d .
H25 H 0.5934 1.1105 0.7254 0.024 Uiso 1 1 calc R
C10 C 0.6233(5) 0.7563(7) 0.9001(3) 0.0174(11) Uani 1 1 d .
C53 C 0.8392(5) 1.1519(6) 0.5676(3) 0.0153(10) Uani 1 1 d .
H53 H 0.7672 1.1695 0.5431 0.018 Uiso 1 1 calc R
C50 C 1.0532(5) 1.1034(6) 0.6369(3) 0.0132(10) Uani 1 1 d .
H50 H 1.1274 1.0873 0.6597 0.016 Uiso 1 1 calc R
C26 C 0.6326(5) 0.9698(7) 0.7827(3) 0.0190(12) Uani 1 1 d .
H26 H 0.7021 1.0055 0.8030 0.023 Uiso 1 1 calc R
C4 C 0.4942(5) 0.7592(7) 0.9034(3) 0.0177(11) Uani 1 1 d .
C54 C 0.8969(5) 1.0447(5) 0.5612(2) 0.0090(9) Uani 1 1 d U
H54 H 0.8638 0.9881 0.5326 0.011 Uiso 1 1 calc R
C13 C 0.4962(5) 0.9846(7) 0.9058(3) 0.0202(13) Uani 1 1 d .
C52 C 0.8867(5) 1.2353(6) 0.6104(3) 0.0142(10) Uani 1 1 d .
N29 N 0.6304(4) 0.7828(5) 0.5937(2) 0.0148(10) Uani 1 1 d .
C21 C 0.5993(5) 0.8554(6) 0.8003(3) 0.0144(10) Uani 1 1 d .
C33 C 0.7976(5) 0.7538(6) 0.5443(3) 0.0133(10) Uani 1 1 d .
C39 C 1.0732(5) 0.6864(6) 0.5881(3) 0.0130(10) Uani 1 1 d .
C30 C 0.7045(5) 0.8170(6) 0.6416(3) 0.0135(10) Uani 1 1 d .
H30 H 0.6712 0.8400 0.6756 0.016 Uiso 1 1 calc R
N7 N 0.8681(5) 0.7524(7) 0.8982(3) 0.0250(12) Uani 1 1 d .
C40 C 1.1938(5) 0.6926(6) 0.5837(3) 0.0153(11) Uani 1 1 d .
H40 H 1.2376 0.6205 0.5815 0.018 Uiso 1 1 calc R
C49 C 1.0023(5) 1.0190(5) 0.5961(2) 0.0102(10) Uani 1 1 d .
C37 C 1.0646(5) 0.9017(5) 0.5900(2) 0.0087(9) Uani 1 1 d .
C36 C 1.1858(5) 0.9010(6) 0.5860(3) 0.0114(10) Uani 1 1 d .
H36 H 1.2259 0.9758 0.5858 0.014 Uiso 1 1 calc R
O27 O 0.3951(5) 1.0325(7) 0.6627(3) 0.0396(14) Uani 1 1 d .
C23 C 0.4294(6) 0.8667(8) 0.7248(3) 0.0277(15) Uani 1 1 d .
H23 H 0.3599 0.8309 0.7045 0.033 Uiso 1 1 calc R
C6 C 0.3067(6) 0.6574(8) 0.9051(3) 0.0280(15) Uani 1 1 d .
H6 H 0.2634 0.5844 0.9049 0.034 Uiso 1 1 calc R
C31 C 0.8278(5) 0.8204(5) 0.6441(2) 0.0104(9) Uani 1 1 d .
C3 C 0.4342(5) 0.8685(7) 0.9066(3) 0.0181(12) Uani 1 1 d .
C51 C 0.9942(5) 1.2120(6) 0.6440(3) 0.0153(11) Uani 1 1 d .
H51 H 1.0282 1.2695 0.6719 0.018 Uiso 1 1 calc R
C42 C 0.8686(5) 0.9825(6) 0.7183(3) 0.0155(11) Uani 1 1 d .
H42 H 0.8001 1.0219 0.6991 0.019 Uiso 1 1 calc R
C38 C 1.0061(4) 0.7918(5) 0.5906(2) 0.0093(9) Uani 1 1 d .
N1 N 0.2498(5) 0.7633(7) 0.9077(3) 0.0298(14) Uani 1 1 d .
C46 C 1.0023(5) 0.8151(6) 0.7254(3) 0.0164(11) Uani 1 1 d .
H46 H 1.0271 0.7401 0.7115 0.020 Uiso 1 1 calc R
O62 O 0.4534(6) 0.9927(8) 0.5144(4) 0.059(2) Uani 1 1 d .
C56 C 0.7312(6) 1.3761(7) 0.5827(4) 0.0290(16) Uani 1 1 d .
H56A H 0.7035 1.4545 0.5948 0.044 Uiso 1 1 calc R
H56B H 0.6695 1.3156 0.5850 0.044 Uiso 1 1 calc R
H56C H 0.7486 1.3812 0.5423 0.044 Uiso 1 1 calc R
C11 C 0.7028(5) 0.7166(7) 0.9473(3) 0.0216(13) Uani 1 1 d .
N61 N 0.5417(7) 1.0316(7) 0.4954(3) 0.0365(16) Uani 1 1 d .
C8 C 0.7937(5) 0.7940(8) 0.8521(3) 0.0235(13) Uani 1 1 d .
H8 H 0.8264 0.8217 0.8187 0.028 Uiso 1 1 calc R
C2 C 0.3122(6) 0.8651(8) 0.9087(3) 0.0266(15) Uani 1 1 d .
H2 H 0.2716 0.9392 0.9111 0.032 Uiso 1 1 calc R
C44 C 1.0347(6) 0.9780(8) 0.7938(3) 0.0269(15) Uani 1 1 d .
C22 C 0.4945(6) 0.8068(7) 0.7702(3) 0.0206(12) Uani 1 1 d .
H22 H 0.4681 0.7304 0.7816 0.025 Uiso 1 1 calc R
C45 C 1.0682(6) 0.8672(8) 0.7729(3) 0.0273(15) Uani 1 1 d .
H45 H 1.1370 0.8278 0.7917 0.033 Uiso 1 1 calc R
C32 C 0.8767(4) 0.7861(5) 0.5938(2) 0.0104(9) Uani 1 1 d .
C24 C 0.4650(6) 0.9806(7) 0.7082(3) 0.0231(13) Uani 1 1 d .
C34 C 0.6759(5) 0.7519(6) 0.5455(3) 0.0172(11) Uani 1 1 d .
H34 H 0.6244 0.7282 0.5114 0.021 Uiso 1 1 calc R
C5 C 0.4273(6) 0.6540(8) 0.9027(3) 0.0241(13) Uani 1 1 d .
C48 C 1.0651(12) 1.1323(14) 0.8663(6) 0.082(5) Uani 1 1 d .
H48A H 1.1241 1.1579 0.8990 0.123 Uiso 1 1 calc R
H48B H 0.9896 1.1168 0.8808 0.123 Uiso 1 1 calc R
H48C H 1.0543 1.1957 0.8366 0.123 Uiso 1 1 calc R
O64 O 0.6091(10) 0.9742(10) 0.4688(5) 0.083(3) Uani 1 1 d .
C28 C 0.4386(10) 1.1429(10) 0.6404(4) 0.053(3) Uani 1 1 d .
H28A H 0.3821 1.1719 0.6075 0.079 Uiso 1 1 calc R
H28B H 0.5153 1.1281 0.6271 0.079 Uiso 1 1 calc R
H28C H 0.4480 1.2037 0.6715 0.079 Uiso 1 1 calc R
C43 C 0.9340(6) 1.0387(7) 0.7661(3) 0.0189(12) Uani 1 1 d .
H43 H 0.9115 1.1150 0.7795 0.023 Uiso 1 1 calc R
C14 C 0.6019(6) 1.0102(8) 0.9433(3) 0.0235(14) Uani 1 1 d .
H14 H 0.6324 0.9532 0.9722 0.028 Uiso 1 1 calc R
C15 C 0.6608(6) 1.1154(7) 0.9386(3) 0.0244(14) Uani 1 1 d .
H15 H 0.7340 1.1293 0.9628 0.029 Uiso 1 1 calc R
C16 C 0.6151(6) 1.2016(7) 0.8990(3) 0.0259(14) Uani 1 1 d .
C12 C 0.8232(6) 0.7138(8) 0.9461(3) 0.0255(14) Uani 1 1 d .
H12 H 0.8746 0.6845 0.9790 0.031 Uiso 1 1 calc R
C17 C 0.5085(6) 1.1809(8) 0.8633(3) 0.0256(14) Uani 1 1 d .
H17 H 0.4768 1.2407 0.8361 0.031 Uiso 1 1 calc R
O19 O 0.6694(5) 1.3106(6) 0.8908(3) 0.0344(12) Uani 1 1 d .
C20 C 0.7727(9) 1.3389(10) 0.9294(5) 0.047(2) Uani 1 1 d .
H20A H 0.8020 1.4180 0.9193 0.071 Uiso 1 1 calc R
H20B H 0.8335 1.2780 0.9259 0.071 Uiso 1 1 calc R
H20C H 0.7546 1.3404 0.9697 0.071 Uiso 1 1 calc R
O58 O 0.0742(8) 0.5885(11) 0.9852(5) 0.079(3) Uani 1 1 d DU
N57 N 0.0486(12) 0.4910(17) 0.9782(6) 0.101(5) Uani 1 1 d DU
O60 O -0.0297(14) 0.4511(15) 1.0142(7) 0.121(5) Uani 1 1 d DU
O59 O 0.0685(19) 0.408(2) 0.9482(10) 0.193(9) Uani 1 1 d DU
O97 O 0.7325(15) 1.3302(15) 0.7530(7) 0.157(7) Uiso 1 1 d D
H97 H 0.7698 1.2809 0.7762 0.235 Uiso 1 1 calc R
C67 C 0.7427(19) 1.5677(17) 0.7374(9) 0.116(7) Uiso 1 1 d D
H67A H 0.7974 1.6293 0.7555 0.174 Uiso 1 1 calc R
H67B H 0.6610 1.5944 0.7380 0.174 Uiso 1 1 calc R
H67C H 0.7563 1.5547 0.6968 0.174 Uiso 1 1 calc R
C65 C 0.764(2) 1.4500(13) 0.7717(11) 0.169(11) Uiso 1 1 d D
H65 H 0.7693 1.4611 0.8151 0.203 Uiso 1 1 calc R
C66 C 0.884(2) 1.441(3) 0.7502(15) 0.208(15) Uiso 1 1 d D
H66A H 0.9253 1.3682 0.7665 0.312 Uiso 1 1 calc R
H66B H 0.9319 1.5118 0.7631 0.312 Uiso 1 1 calc R
H66C H 0.8733 1.4365 0.7073 0.312 Uiso 1 1 calc R
Ag1B Ag 0.0586(2) 0.7851(6) 0.9166(2) 0.0228(9) Uani 0.386(16) 1 d PU
Ag1A Ag 0.06040(11) 0.7423(6) 0.9021(2) 0.0324(9) Uani 0.614(16) 1 d PU
OW1 O 0.2478(8) 0.5764(10) 0.7532(4) 0.070(2) Uiso 1 1 d .
OW2 O 0.2597(12) 0.3279(14) 0.7507(6) 0.116(5) Uiso 1 1 d .

loop_
_atom_site_aniso_label
_atom_site_aniso_U_11
_atom_site_aniso_U_22
_atom_site_aniso_U_33
_atom_site_aniso_U_23
_atom_site_aniso_U_13
_atom_site_aniso_U_12
Ag2 0.00453(17) 0.0197(2) 0.0285(2) -0.00596(18) 0.00448(15) -0.00064(15)
Br3 0.0112(3) 0.0325(3) 0.0201(3) -0.0133(3) 0.0047(2) -0.0028(2)
Br4 0.0141(3) 0.0103(2) 0.0441(4) -0.0013(3) 0.0062(3) -0.0040(2)
Br1 0.0229(4) 0.0326(4) 0.0467(5) 0.0057(3) 0.0027(3) -0.0046(3)
Br2 0.0155(3) 0.0731(6) 0.0237(3) 0.0247(4) 0.0026(2) -0.0037(3)
C41 0.010(2) 0.013(2) 0.015(2) 0.0013(19) 0.0011(19) -0.0019(19)
N35 0.0058(18) 0.012(2) 0.022(2) -0.0040(19) 0.0046(16) -0.0008(18)
O55 0.020(2) 0.0083(18) 0.032(3) 0.0012(17) 0.0032(18) 0.0080(16)
O63 0.019(3) 0.030(3) 0.071(4) 0.029(3) -0.006(3) -0.009(2)
C9 0.010(2) 0.024(3) 0.016(2) 0.009(2) 0.0029(19) 0.002(2)
O47 0.033(3) 0.073(5) 0.034(3) -0.030(3) -0.018(3) 0.012(3)
C18 0.014(3) 0.036(4) 0.015(3) -0.008(3) -0.003(2) 0.000(3)
C25 0.017(3) 0.032(3) 0.009(2) -0.002(2) -0.001(2) 0.008(3)
C10 0.008(2) 0.027(3) 0.017(3) 0.006(2) 0.002(2) -0.004(2)
C53 0.011(2) 0.015(3) 0.020(3) 0.005(2) 0.001(2) -0.002(2)
C50 0.009(2) 0.010(2) 0.021(3) 0.004(2) 0.003(2) 0.0018(18)
C26 0.012(3) 0.029(3) 0.017(3) -0.005(2) 0.005(2) -0.004(2)
C4 0.008(2) 0.031(3) 0.014(2) 0.006(2) 0.0015(19) 0.000(2)
C54 0.0084(12) 0.0081(12) 0.0102(12) 0.0004(9) 0.0009(9) -0.0017(9)
C13 0.010(3) 0.037(4) 0.014(3) -0.010(2) 0.004(2) -0.001(2)
C52 0.015(2) 0.009(2) 0.020(3) 0.003(2) 0.007(2) 0.000(2)
N29 0.008(2) 0.018(3) 0.019(2) -0.0033(18) 0.0058(17) -0.0042(17)
C21 0.012(2) 0.018(3) 0.014(3) 0.000(2) 0.0034(19) 0.007(2)
C33 0.007(2) 0.016(3) 0.018(3) -0.007(2) 0.0062(19) -0.0045(19)
C39 0.007(2) 0.010(2) 0.022(3) -0.003(2) 0.0038(19) -0.0038(18)
C30 0.011(2) 0.013(3) 0.017(3) 0.003(2) 0.0045(19) -0.0019(19)
N7 0.008(2) 0.037(3) 0.031(3) 0.010(3) 0.002(2) 0.000(2)
C40 0.007(2) 0.014(3) 0.025(3) -0.004(2) 0.004(2) -0.0024(19)
C49 0.009(2) 0.008(2) 0.015(2) 0.0074(18) 0.0062(18) 0.0036(18)
C37 0.005(2) 0.009(2) 0.012(2) -0.0018(18) 0.0005(17) -0.0011(17)
C36 0.005(2) 0.007(2) 0.022(3) -0.0039(19) 0.0015(19) -0.0036(18)
O27 0.032(3) 0.049(4) 0.032(3) 0.018(3) -0.016(2) -0.003(3)
C23 0.019(3) 0.043(4) 0.019(3) -0.003(3) -0.005(2) -0.003(3)
C6 0.012(3) 0.041(4) 0.029(3) 0.011(3) -0.003(2) -0.009(3)
C31 0.010(2) 0.009(2) 0.012(2) -0.0027(18) 0.0007(17) -0.0014(17)
C3 0.010(2) 0.032(3) 0.013(3) 0.003(2) 0.005(2) 0.001(2)
C51 0.015(3) 0.014(3) 0.016(2) -0.003(2) 0.003(2) -0.002(2)
C42 0.013(2) 0.019(3) 0.015(3) -0.001(2) 0.005(2) 0.002(2)
C38 0.004(2) 0.009(2) 0.015(2) -0.0026(19) 0.0014(16) -0.0032(18)
N1 0.010(2) 0.050(4) 0.029(3) 0.018(3) 0.001(2) 0.000(2)
C46 0.018(3) 0.015(3) 0.016(2) 0.002(2) 0.004(2) 0.009(2)
O62 0.024(3) 0.053(4) 0.095(6) 0.043(4) -0.011(3) -0.017(3)
C56 0.016(3) 0.018(3) 0.050(5) -0.004(3) -0.002(3) 0.014(2)
C11 0.010(3) 0.033(4) 0.022(3) 0.011(3) 0.004(2) -0.003(2)
N61 0.033(3) 0.026(3) 0.047(4) 0.022(3) -0.003(3) 0.005(3)
C8 0.013(3) 0.040(4) 0.019(3) 0.004(3) 0.005(2) -0.002(3)
C2 0.011(3) 0.050(5) 0.020(3) 0.007(3) 0.004(2) 0.007(3)
C44 0.016(3) 0.045(4) 0.019(3) -0.007(3) 0.001(2) 0.003(3)
C22 0.021(3) 0.022(3) 0.019(3) 0.002(3) 0.003(2) -0.010(3)
C45 0.016(3) 0.047(4) 0.017(3) -0.001(3) -0.004(2) 0.007(3)
C32 0.005(2) 0.009(2) 0.018(2) -0.0021(18) 0.0021(17) -0.0012(17)
C24 0.023(3) 0.031(4) 0.015(3) 0.001(2) 0.001(2) 0.001(3)
C34 0.010(2) 0.020(3) 0.022(3) -0.006(2) 0.002(2) -0.002(2)
C5 0.015(3) 0.036(4) 0.021(3) 0.006(3) 0.001(2) 0.001(3)
C48 0.064(8) 0.100(11) 0.068(8) -0.059(8) -0.046(6) 0.034(7)
O64 0.098(8) 0.078(7) 0.075(6) 0.010(5) 0.019(6) 0.030(6)
C28 0.058(6) 0.048(6) 0.041(5) 0.022(4) -0.029(5) -0.010(5)
C43 0.016(3) 0.028(3) 0.012(2) -0.003(2) 0.001(2) -0.010(2)
C14 0.016(3) 0.038(4) 0.016(3) -0.003(3) 0.000(2) 0.006(3)
C15 0.012(3) 0.032(4) 0.029(3) -0.007(3) 0.004(2) -0.006(2)
C16 0.025(3) 0.031(4) 0.024(3) -0.012(3) 0.009(3) 0.003(3)
C12 0.012(3) 0.039(4) 0.024(3) 0.015(3) 0.002(2) 0.005(3)
C17 0.021(3) 0.037(4) 0.020(3) -0.001(3) 0.005(2) 0.005(3)
O19 0.025(3) 0.036(3) 0.042(3) -0.010(3) 0.005(2) -0.002(2)
C20 0.037(5) 0.052(6) 0.053(6) -0.016(4) 0.004(4) -0.020(4)
O58 0.060(4) 0.083(4) 0.089(5) 0.029(4) -0.009(4) -0.018(4)
N57 0.090(6) 0.100(6) 0.109(6) 0.007(5) 0.005(4) 0.005(5)
O60 0.120(6) 0.124(6) 0.118(6) 0.017(4) 0.007(4) -0.011(5)
O59 0.184(10) 0.195(10) 0.199(10) -0.007(5) 0.027(5) 0.006(5)
Ag1B 0.0120(6) 0.0201(18) 0.0375(13) 0.0078(11) 0.0070(6) 0.0017(7)
Ag1A 0.0042(4) 0.0379(18) 0.0556(12) 0.0176(14) 0.0059(4) 0.0020(5)

loop_
_atom_type_symbol
_atom_type_description
_atom_type_scat_dispersion_real
_atom_type_scat_dispersion_imag
_atom_type_scat_source
C C 0.0033 0.0016 'International Tables Vol C Tables 4.2.6.8 and 6.1.1.4'
H H 0.0000 0.0000 'International Tables Vol C Tables 4.2.6.8 and 6.1.1.4'
N N 0.0061 0.0033 'International Tables Vol C Tables 4.2.6.8 and 6.1.1.4'
O O 0.0106 0.0060 'International Tables Vol C Tables 4.2.6.8 and 6.1.1.4'
Br Br -0.2901 2.4595 'International Tables Vol C Tables 4.2.6.8 and 6.1.1.4'
Ag Ag -0.8971 1.1015 'International Tables Vol C Tables 4.2.6.8 and 6.1.1.4'

loop_
_geom_angle_atom_site_label_1
_geom_angle_atom_site_label_2
_geom_angle_atom_site_label_3
_geom_angle
_geom_angle_site_symmetry_1
_geom_angle_site_symmetry_3
N29 Ag2 N35 167.02(19) . 1_455
N29 Ag2 O62 91.7(2) . .
N35 Ag2 O62 100.4(2) 1_455 .
C46 C41 C42 116.7(5) . .
C46 C41 C31 124.7(5) . .
C42 C41 C31 118.5(5) . .
C40 N35 C36 119.1(4) . .
C40 N35 Ag2 119.2(4) . 1_655
C36 N35 Ag2 121.6(4) . 1_655
C52 O55 C56 117.8(5) . .
C8 C9 C10 117.6(5) . .
C8 C9 C21 118.5(5) . .
C10 C9 C21 123.7(5) . .
C44 O47 C48 116.5(7) . .
C17 C18 C13 121.1(6) . .
C17 C18 H18 119.5 . .
C13 C18 H18 119.5 . .
C26 C25 C24 117.6(7) . .
C26 C25 H25 121.2 . .
C24 C25 H25 121.2 . .
C11 C10 C9 117.3(5) . .
C11 C10 C4 120.8(5) . .
C9 C10 C4 121.8(5) . .
C54 C53 C52 120.1(5) . .
C54 C53 H53 120.0 . .
C52 C53 H53 120.0 . .
C49 C50 C51 119.7(5) . .
C49 C50 H50 120.1 . .
C51 C50 H50 120.1 . .
C25 C26 C21 123.0(6) . .
C25 C26 H26 118.5 . .
C21 C26 H26 118.5 . .
C5 C4 C3 117.2(6) . .
C5 C4 C10 121.7(6) . .
C3 C4 C10 121.1(6) . .
C49 C54 C53 120.5(5) . .
C49 C54 H54 119.8 . .
C53 C54 H54 119.8 . .
C18 C13 C14 117.2(7) . .
C18 C13 C3 120.1(6) . .
C14 C13 C3 122.7(7) . .
O55 C52 C51 115.9(5) . .
O55 C52 C53 124.4(5) . .
C51 C52 C53 119.7(5) . .
C34 N29 C30 118.8(5) . .
C34 N29 Ag2 113.3(4) . .
C30 N29 Ag2 126.9(4) . .
C26 C21 C22 116.9(6) . .
C26 C21 C9 118.6(6) . .
C22 C21 C9 124.4(6) . .
C34 C33 C32 121.3(5) . .
C34 C33 Br3 117.8(4) . .
C32 C33 Br3 120.8(4) . .
C40 C39 C38 120.7(5) . .
C40 C39 Br4 118.7(4) . .
C38 C39 Br4 120.6(4) . .
N29 C30 C31 123.6(5) . .
N29 C30 H30 118.2 . .
C31 C30 H30 118.2 . .
C8 N7 C12 119.0(5) . .
C8 N7 Ag1B 126.7(5) . 1_655
C12 N7 Ag1B 112.0(4) . 1_655
C8 N7 Ag1A 124.7(4) . 1_655
C12 N7 Ag1A 116.3(4) . 1_655
Ag1B N7 Ag1A 15.35(6) 1_655 1_655
N35 C40 C39 120.9(5) . .
N35 C40 H40 119.6 . .
C39 C40 H40 119.6 . .
C54 C49 C50 120.0(5) . .
C54 C49 C37 120.8(5) . .
C50 C49 C37 119.2(5) . .
C38 C37 C36 118.3(5) . .
C38 C37 C49 121.9(5) . .
C36 C37 C49 119.7(5) . .
N35 C36 C37 123.2(5) . .
N35 C36 H36 118.4 . .
C37 C36 H36 118.4 . .
C24 O27 C28 116.2(6) . .
C22 C23 C24 120.1(7) . .
C22 C23 H23 120.0 . .
C24 C23 H23 120.0 . .
N1 C6 C5 120.8(7) . .
N1 C6 H6 119.6 . .
C5 C6 H6 119.6 . .
C30 C31 C32 118.0(5) . .
C30 C31 C41 119.1(5) . .
C32 C31 C41 122.7(5) . .
C2 C3 C4 118.3(7) . .
C2 C3 C13 120.4(7) . .
C4 C3 C13 121.3(5) . .
C52 C51 C50 119.9(5) . .
C52 C51 H51 120.0 . .
C50 C51 H51 120.0 . .
C43 C42 C41 123.0(6) . .
C43 C42 H42 118.5 . .
C41 C42 H42 118.5 . .
C37 C38 C39 117.8(4) . .
C37 C38 C32 121.1(5) . .
C39 C38 C32 121.1(5) . .
C2 N1 C6 118.8(6) . .
C2 N1 Ag1A 128.3(6) . .
C6 N1 Ag1A 112.7(5) . .
C2 N1 Ag1B 115.6(6) . .
C6 N1 Ag1B 125.5(5) . .
Ag1A N1 Ag1B 15.16(6) . .
C45 C46 C41 122.0(6) . .
C45 C46 H46 119.0 . .
C41 C46 H46 119.0 . .
N61 O62 Ag2 127.5(5) . .
O55 C56 H56A 109.5 . .
O55 C56 H56B 109.5 . .
H56A C56 H56B 109.5 . .
O55 C56 H56C 109.5 . .
H56A C56 H56C 109.5 . .
H56B C56 H56C 109.5 . .
C12 C11 C10 122.5(6) . .
C12 C11 Br2 116.9(5) . .
C10 C11 Br2 120.4(4) . .
O64 N61 O62 126.5(10) . .
O64 N61 O63 116.3(9) . .
O62 N61 O63 117.1(9) . .
N7 C8 C9 123.4(6) . .
N7 C8 H8 118.3 . .
C9 C8 H8 118.3 . .
N1 C2 C3 123.5(7) . .
N1 C2 H2 118.2 . .
C3 C2 H2 118.2 . .
O47 C44 C45 116.1(7) . .
O47 C44 C43 123.1(7) . .
C45 C44 C43 120.7(6) . .
C23 C22 C21 121.6(7) . .
C23 C22 H22 119.2 . .
C21 C22 H22 119.2 . .
C46 C45 C44 120.3(6) . .
C46 C45 H45 119.9 . .
C44 C45 H45 119.9 . .
C33 C32 C31 117.2(5) . .
C33 C32 C38 120.2(5) . .
C31 C32 C38 122.5(5) . .
O27 C24 C25 123.5(7) . .
O27 C24 C23 115.7(6) . .
C25 C24 C23 120.7(6) . .
N29 C34 C33 121.1(5) . .
N29 C34 H34 119.5 . .
C33 C34 H34 119.5 . .
C6 C5 C4 121.4(7) . .
C6 C5 Br1 118.5(6) . .
C4 C5 Br1 120.1(5) . .
O47 C48 H48A 109.5 . .
O47 C48 H48B 109.5 . .
H48A C48 H48B 109.5 . .
O47 C48 H48C 109.5 . .
H48A C48 H48C 109.5 . .
H48B C48 H48C 109.5 . .
O27 C28 H28A 109.5 . .
O27 C28 H28B 109.5 . .
H28A C28 H28B 109.5 . .
O27 C28 H28C 109.5 . .
H28A C28 H28C 109.5 . .
H28B C28 H28C 109.5 . .
C42 C43 C44 117.3(6) . .
C42 C43 H43 121.3 . .
C44 C43 H43 121.3 . .
C15 C14 C13 120.9(7) . .
C15 C14 H14 119.5 . .
C13 C14 H14 119.5 . .
C14 C15 C16 120.4(7) . .
C14 C15 H15 119.8 . .
C16 C15 H15 119.8 . .
C15 C16 O19 124.4(7) . .
C15 C16 C17 119.8(7) . .
O19 C16 C17 115.8(7) . .
N7 C12 C11 120.1(6) . .
N7 C12 H12 119.9 . .
C11 C12 H12 119.9 . .
C18 C17 C16 120.4(7) . .
C18 C17 H17 119.8 . .
C16 C17 H17 119.8 . .
C16 O19 C20 117.4(7) . .
O19 C20 H20A 109.5 . .
O19 C20 H20B 109.5 . .
H20A C20 H20B 109.5 . .
O19 C20 H20C 109.5 . .
H20A C20 H20C 109.5 . .
H20B C20 H20C 109.5 . .
N57 O58 Ag1A 123.3(10) . .
O58 N57 O59 139(2) . .
O58 N57 O60 113.7(18) . .
O59 N57 O60 107(2) . .
N57 O60 Ag1B 141.3(11) . 2_547
C65 O97 H97 109.5 . .
C65 C67 H67A 109.5 . .
C65 C67 H67B 109.5 . .
H67A C67 H67B 109.5 . .
C65 C67 H67C 109.5 . .
H67A C67 H67C 109.5 . .
H67B C67 H67C 109.5 . .
O97 C65 C66 92(2) . .
O97 C65 C67 129(2) . .
C66 C65 C67 88(2) . .
O97 C65 H65 113.3 . .
C66 C65 H65 113.3 . .
C67 C65 H65 113.3 . .
C65 C66 H66A 109.5 . .
C65 C66 H66B 109.5 . .
H66A C66 H66B 109.5 . .
C65 C66 H66C 109.4 . .
H66A C66 H66C 109.5 . .
H66B C66 H66C 109.5 . .
Ag1A Ag1B N7 82.3(4) . 1_455
Ag1A Ag1B N1 75.3(4) . .
N7 Ag1B N1 157.2(5) 1_455 .
Ag1A Ag1B O60 171.7(5) . 2_557
N7 Ag1B O60 91.8(5) 1_455 2_557
N1 Ag1B O60 110.9(5) . 2_557
Ag1B Ag1A N1 89.6(5) . .
Ag1B Ag1A N7 82.3(4) . 1_455
N1 Ag1A N7 170.8(5) . 1_455
Ag1B Ag1A O58 96.9(5) . .
N1 Ag1A O58 94.0(3) . .
N7 Ag1A O58 91.3(3) 1_455 .

loop_
_geom_bond_atom_site_label_1
_geom_bond_atom_site_label_2
_geom_bond_distance
_geom_bond_site_symmetry_2
Ag2 N29 2.177(5) .
Ag2 N35 2.180(4) 1_455
Ag2 O62 2.599(7) .
Br3 C33 1.880(6) .
Br4 C39 1.871(6) .
Br1 C5 1.890(8) .
Br2 C11 1.892(6) .
C41 C46 1.396(8) .
C41 C42 1.420(8) .
C41 C31 1.470(8) .
N35 C40 1.341(8) .
N35 C36 1.350(7) .
N35 Ag2 2.180(4) 1_655
O55 C52 1.362(7) .
O55 C56 1.425(8) .
O63 N61 1.268(10) .
C9 C8 1.403(8) .
C9 C10 1.404(8) .
C9 C21 1.465(8) .
O47 C44 1.349(9) .
O47 C48 1.455(13) .
C18 C17 1.354(11) .
C18 C13 1.409(10) .
C18 H18 0.9500 .
C25 C26 1.396(9) .
C25 C24 1.397(10) .
C25 H25 0.9500 .
C10 C11 1.387(8) .
C10 C4 1.485(8) .
C53 C54 1.380(8) .
C53 C52 1.406(8) .
C53 H53 0.9500 .
C50 C49 1.397(8) .
C50 C51 1.403(8) .
C50 H50 0.9500 .
C26 C21 1.403(9) .
C26 H26 0.9500 .
C4 C5 1.396(10) .
C4 C3 1.402(9) .
C54 C49 1.380(7) .
C54 H54 0.9500 .
C13 C14 1.412(9) .
C13 C3 1.473(10) .
C52 C51 1.381(8) .
N29 C34 1.334(8) .
N29 C30 1.349(7) .
C21 C22 1.405(9) .
C33 C34 1.392(7) .
C33 C32 1.400(7) .
C39 C40 1.395(7) .
C39 C38 1.405(8) .
C30 C31 1.400(7) .
C30 H30 0.9500 .
N7 C8 1.347(8) .
N7 C12 1.348(8) .
N7 Ag1B 2.185(6) 1_655
N7 Ag1A 2.185(5) 1_655
C40 H40 0.9500 .
C49 C37 1.500(7) .
C37 C38 1.394(7) .
C37 C36 1.399(7) .
C36 H36 0.9500 .
O27 C24 1.355(8) .
O27 C28 1.446(12) .
C23 C22 1.369(10) .
C23 C24 1.399(11) .
C23 H23 0.9500 .
C6 N1 1.349(11) .
C6 C5 1.386(9) .
C6 H6 0.9500 .
C31 C32 1.405(7) .
C3 C2 1.399(8) .
C51 H51 0.9500 .
C42 C43 1.389(8) .
C42 H42 0.9500 .
C38 C32 1.489(7) .
N1 C2 1.335(11) .
N1 Ag1A 2.159(6) .
N1 Ag1B 2.232(7) .
C46 C45 1.367(9) .
C46 H46 0.9500 .
O62 N61 1.231(10) .
C56 H56A 0.9800 .
C56 H56B 0.9800 .
C56 H56C 0.9800 .
C11 C12 1.377(8) .
N61 O64 1.226(12) .
C8 H8 0.9500 .
C2 H2 0.9500 .
C44 C45 1.396(11) .
C44 C43 1.408(10) .
C22 H22 0.9500 .
C45 H45 0.9500 .
C34 H34 0.9500 .
C48 H48A 0.9800 .
C48 H48B 0.9800 .
C48 H48C 0.9800 .
C28 H28A 0.9800 .
C28 H28B 0.9800 .
C28 H28C 0.9800 .
C43 H43 0.9500 .
C14 C15 1.360(10) .
C14 H14 0.9500 .
C15 C16 1.375(11) .
C15 H15 0.9500 .
C16 O19 1.385(10) .
C16 C17 1.390(10) .
C12 H12 0.9500 .
C17 H17 0.9500 .
O19 C20 1.410(10) .
C20 H20A 0.9800 .
C20 H20B 0.9800 .
C20 H20C 0.9800 .
O58 N57 1.128(19) .
O58 Ag1A 2.555(10) .
N57 O59 1.19(2) .
N57 O60 1.37(2) .
O60 Ag1B 2.491(17) 2_547
O97 C65 1.4300(11) .
O97 H97 0.8400 .
C67 C65 1.5299(10) .
C67 H67A 0.9800 .
C67 H67B 0.9800 .
C67 H67C 0.9800 .
C65 C66 1.5299(11) .
C65 H65 1.0000 .
C66 H66A 0.9800 .
C66 H66B 0.9800 .
C66 H66C 0.9800 .
Ag1B Ag1A 0.5838(18) .
Ag1B N7 2.185(6) 1_455
Ag1B O60 2.491(17) 2_557
Ag1A N7 2.185(6) 1_455

loop_
_geom_torsion_atom_site_label_1
_geom_torsion_atom_site_label_2
_geom_torsion_atom_site_label_3
_geom_torsion_atom_site_label_4
_geom_torsion
_geom_torsion_site_symmetry_1
_geom_torsion_site_symmetry_4
C8 C9 C10 C11 1.8(10) . .
C21 C9 C10 C11 -172.9(7) . .
C8 C9 C10 C4 178.9(7) . .
C21 C9 C10 C4 4.1(11) . .
C24 C25 C26 C21 1.1(9) . .
C11 C10 C4 C5 -71.7(9) . .
C9 C10 C4 C5 111.3(8) . .
C11 C10 C4 C3 109.1(8) . .
C9 C10 C4 C3 -67.8(9) . .
C52 C53 C54 C49 -0.9(8) . .
C17 C18 C13 C14 4.6(9) . .
C17 C18 C13 C3 -176.2(6) . .
C56 O55 C52 C51 173.5(6) . .
C56 O55 C52 C53 -4.2(9) . .
C54 C53 C52 O55 -179.2(5) . .
C54 C53 C52 C51 3.1(8) . .
N35 Ag2 N29 C34 133.3(8) 1_455 .
O62 Ag2 N29 C34 -68.1(5) . .
N35 Ag2 N29 C30 -58.5(11) 1_455 .
O62 Ag2 N29 C30 100.1(5) . .
C25 C26 C21 C22 -1.5(9) . .
C25 C26 C21 C9 -177.4(6) . .
C8 C9 C21 C26 -49.7(9) . .
C10 C9 C21 C26 125.1(7) . .
C8 C9 C21 C22 134.7(7) . .
C10 C9 C21 C22 -50.6(10) . .
C34 N29 C30 C31 -0.9(9) . .
Ag2 N29 C30 C31 -168.5(4) . .
C36 N35 C40 C39 0.6(9) . .
Ag2 N35 C40 C39 177.5(4) 1_655 .
C38 C39 C40 N35 0.8(9) . .
Br4 C39 C40 N35 -177.0(5) . .
C53 C54 C49 C50 -2.0(8) . .
C53 C54 C49 C37 179.0(5) . .
C51 C50 C49 C54 2.7(8) . .
C51 C50 C49 C37 -178.3(5) . .
C54 C49 C37 C38 -50.6(7) . .
C50 C49 C37 C38 130.3(6) . .
C54 C49 C37 C36 132.0(6) . .
C50 C49 C37 C36 -47.1(7) . .
C40 N35 C36 C37 -1.1(9) . .
Ag2 N35 C36 C37 -178.0(4) 1_655 .
C38 C37 C36 N35 0.3(9) . .
C49 C37 C36 N35 177.8(5) . .
N29 C30 C31 C32 -0.1(8) . .
N29 C30 C31 C41 174.9(5) . .
C46 C41 C31 C30 134.5(6) . .
C42 C41 C31 C30 -50.3(7) . .
C46 C41 C31 C32 -50.9(8) . .
C42 C41 C31 C32 124.3(6) . .
C5 C4 C3 C2 -0.2(9) . .
C10 C4 C3 C2 179.0(6) . .
C5 C4 C3 C13 -178.2(6) . .
C10 C4 C3 C13 1.0(9) . .
C18 C13 C3 C2 -47.7(9) . .
C14 C13 C3 C2 131.4(7) . .
C18 C13 C3 C4 130.2(6) . .
C14 C13 C3 C4 -50.6(9) . .
O55 C52 C51 C50 179.7(5) . .
C53 C52 C51 C50 -2.4(9) . .
C49 C50 C51 C52 -0.4(8) . .
C46 C41 C42 C43 -1.3(9) . .
C31 C41 C42 C43 -176.9(5) . .
C36 C37 C38 C39 1.0(8) . .
C49 C37 C38 C39 -176.4(5) . .
C36 C37 C38 C32 -178.9(5) . .
C49 C37 C38 C32 3.7(8) . .
C40 C39 C38 C37 -1.5(8) . .
Br4 C39 C38 C37 176.1(4) . .
C40 C39 C38 C32 178.4(5) . .
Br4 C39 C38 C32 -4.0(8) . .
C5 C6 N1 C2 -1.0(10) . .
C5 C6 N1 Ag1A 174.1(6) . .
C5 C6 N1 Ag1B -176.5(5) . .
C42 C41 C46 C45 1.9(9) . .
C31 C41 C46 C45 177.2(6) . .
N29 Ag2 O62 N61 10.1(9) . .
N35 Ag2 O62 N61 -174.7(9) 1_455 .
C9 C10 C11 C12 -2.2(11) . .
C4 C10 C11 C12 -179.3(7) . .
C9 C10 C11 Br2 172.3(5) . .
C4 C10 C11 Br2 -4.7(10) . .
Ag2 O62 N61 O64 50.6(14) . .
Ag2 O62 N61 O63 -128.9(7) . .
C12 N7 C8 C9 -0.6(12) . .
Ag1B N7 C8 C9 -161.8(7) 1_655 .
Ag1A N7 C8 C9 179.5(6) 1_655 .
C10 C9 C8 N7 -0.5(12) . .
C21 C9 C8 N7 174.6(7) . .
C6 N1 C2 C3 0.8(10) . .
Ag1A N1 C2 C3 -173.4(5) . .
Ag1B N1 C2 C3 176.8(5) . .
C4 C3 C2 N1 -0.2(10) . .
C13 C3 C2 N1 177.8(6) . .
C48 O47 C44 C45 -174.1(11) . .
C48 O47 C44 C43 7.2(14) . .
C24 C23 C22 C21 -1.6(11) . .
C26 C21 C22 C23 1.7(10) . .
C9 C21 C22 C23 177.4(6) . .
C41 C46 C45 C44 -0.8(11) . .
O47 C44 C45 C46 -179.6(7) . .
C43 C44 C45 C46 -0.9(12) . .
C34 C33 C32 C31 -2.0(8) . .
Br3 C33 C32 C31 172.9(4) . .
C34 C33 C32 C38 -177.7(5) . .
Br3 C33 C32 C38 -2.8(7) . .
C30 C31 C32 C33 1.5(8) . .
C41 C31 C32 C33 -173.2(5) . .
C30 C31 C32 C38 177.1(5) . .
C41 C31 C32 C38 2.4(8) . .
C37 C38 C32 C33 106.7(6) . .
C39 C38 C32 C33 -73.2(7) . .
C37 C38 C32 C31 -68.7(7) . .
C39 C38 C32 C31 111.4(6) . .
C28 O27 C24 C25 6.2(12) . .
C28 O27 C24 C23 -172.5(8) . .
C26 C25 C24 O27 -179.5(7) . .
C26 C25 C24 C23 -0.9(10) . .
C22 C23 C24 O27 179.9(7) . .
C22 C23 C24 C25 1.1(11) . .
C30 N29 C34 C33 0.4(9) . .
Ag2 N29 C34 C33 169.6(5) . .
C32 C33 C34 N29 1.1(9) . .
Br3 C33 C34 N29 -174.0(5) . .
N1 C6 C5 C4 0.6(11) . .
N1 C6 C5 Br1 -176.5(5) . .
C3 C4 C5 C6 0.0(9) . .
C10 C4 C5 C6 -179.2(6) . .
C3 C4 C5 Br1 177.0(5) . .
C10 C4 C5 Br1 -2.2(8) . .
C41 C42 C43 C44 -0.3(9) . .
O47 C44 C43 C42 -179.9(7) . .
C45 C44 C43 C42 1.5(10) . .
C18 C13 C14 C15 -5.2(9) . .
C3 C13 C14 C15 175.6(6) . .
C13 C14 C15 C16 3.3(10) . .
C14 C15 C16 O19 -179.3(6) . .
C14 C15 C16 C17 -0.5(10) . .
C8 N7 C12 C11 0.2(12) . .
Ag1B N7 C12 C11 164.0(7) 1_655 .
Ag1A N7 C12 C11 -179.8(6) 1_655 .
C10 C11 C12 N7 1.2(12) . .
Br2 C11 C12 N7 -173.5(6) . .
C13 C18 C17 C16 -2.0(10) . .
C15 C16 C17 C18 -0.2(10) . .
O19 C16 C17 C18 178.8(6) . .
C15 C16 O19 C20 -6.0(10) . .
C17 C16 O19 C20 175.1(7) . .
Ag1A O58 N57 O59 51.9(12) . .
Ag1A O58 N57 O60 -127.8(11) . .
O58 N57 O60 Ag1B -129.2(16) . 2_547
O59 N57 O60 Ag1B 51.0(16) . 2_547
C2 N1 Ag1B Ag1A 149.3(6) . .
C6 N1 Ag1B Ag1A -35.1(7) . .
C2 N1 Ag1B N7 138.0(7) . 1_455
C6 N1 Ag1B N7 -46.4(10) . 1_455
Ag1A N1 Ag1B N7 -11.3(6) . 1_455
C2 N1 Ag1B O60 -36.6(7) . 2_557
C6 N1 Ag1B O60 139.0(7) . 2_557
Ag1A N1 Ag1B O60 174.1(6) . 2_557
N7 Ag1B Ag1A N1 175.6(2) 1_455 .
O60 Ag1B Ag1A N1 -139(4) 2_557 .
N1 Ag1B Ag1A N7 -175.6(2) . 1_455
O60 Ag1B Ag1A N7 46(4) 2_557 1_455
N7 Ag1B Ag1A O58 -90.4(3) 1_455 .
N1 Ag1B Ag1A O58 94.0(3) . .
O60 Ag1B Ag1A O58 -45(4) 2_557 .
C2 N1 Ag1A Ag1B -35.9(7) . .
C6 N1 Ag1A Ag1B 149.5(6) . .
C2 N1 Ag1A N7 -8(2) . 1_455
C6 N1 Ag1A N7 177.7(19) . 1_455
Ag1B N1 Ag1A N7 28.2(19) . 1_455
C2 N1 Ag1A O58 -132.8(7) . .
C6 N1 Ag1A O58 52.6(6) . .
Ag1B N1 Ag1A O58 -96.9(5) . .
N57 O58 Ag1A Ag1B 158.0(13) . .
N57 O58 Ag1A N1 -111.9(13) . .
N57 O58 Ag1A N7 75.6(13) . 1_455
